data_4319003
loop_
_publ_author_name
'Tapan Kanti Paine'
'Thomas Weyherm\"uller'
'Karl Wieghardt'
'Phalguni Chaudhuri'

_publ_section_title
;
 The Methanol-Methanolate CH3OH...OCH3-Bridging Ligand: Tuning of Exchange
 Coupling by Hydrogen Bonds in Dimethoxo-Bridged Dichromium(III) Complexes
;
_journal_name_full 'Inorganic Chemistry'
_journal_page_first 6538
_journal_page_last 6540
_journal_paper_doi 10.1021/ic0204068
_journal_volume 41
_journal_year 2002
_chemical_formula_analytical '[C60 H94 Cr2 O8 Se2] ,8 CH3OH'
_chemical_formula_sum 'C68 H126 Cr2 O16 Se2'
_chemical_formula_weight 1461.61
_chemical_name_systematic
;
  ?
;
_space_group_IT_number 2
_symmetry_cell_setting triclinic
_symmetry_space_group_name_Hall '-P 1'
_symmetry_space_group_name_H-M 'P -1'
_atom_sites_solution_hydrogens geom
_atom_sites_solution_primary direct
_atom_sites_solution_secondary difmap
_audit_creation_method SHELXL
_cell_angle_alpha 82.59(1)
_cell_angle_beta 86.84(1)
_cell_angle_gamma 87.92(1)
_cell_formula_units_Z 1
_cell_length_a 11.3263(9)
_cell_length_b 13.1581(9)
_cell_length_c 13.6913(9)
_cell_measurement_reflns_used 5012
_cell_measurement_temperature 100(2)
_cell_volume 2019.5(3)
_computing_cell_refinement 'Siemens SAINT 5'
_computing_data_collection 'Siemens SAINT 5'
_computing_data_reduction 'Siemens Saint 5'
_computing_structure_refinement 'SHELXL-93 (Sheldrick, 1993)'
_computing_structure_solution 'SHELXS-86 (Sheldrick, 1990)'
_diffrn_ambient_temperature 100(2)
_diffrn_measurement_device 'Siemens SMART CCD-Detector'
_diffrn_measurement_method '\w-scan, 0.3 deg./frame'
_diffrn_radiation_monochromator graphite
_diffrn_radiation_source 'fine-focus sealed tube'
_diffrn_radiation_type MoK\a
_diffrn_radiation_wavelength 0.71073
_diffrn_reflns_av_R_equivalents 0.0254
_diffrn_reflns_av_sigmaI/netI 0.0685
_diffrn_reflns_limit_h_max 16
_diffrn_reflns_limit_h_min -16
_diffrn_reflns_limit_k_max 20
_diffrn_reflns_limit_k_min -13
_diffrn_reflns_limit_l_max 20
_diffrn_reflns_limit_l_min -19
_diffrn_reflns_number 21940
_diffrn_reflns_theta_max 33.00
_diffrn_reflns_theta_min 2.02
_exptl_absorpt_coefficient_mu 1.226
_exptl_absorpt_correction_T_max 0.780
_exptl_absorpt_correction_T_min 0.506
_exptl_absorpt_correction_type 'SADABS, G.M. Sheldrick 1994'
_exptl_crystal_colour green
_exptl_crystal_density_diffrn 1.202
_exptl_crystal_description 'transparent block'
_exptl_crystal_F_000 778
_exptl_crystal_size_max 0.52
_exptl_crystal_size_mid 0.41
_exptl_crystal_size_min 0.24
_refine_diff_density_max 0.983
_refine_diff_density_min -0.501
_refine_diff_density_rms 0.090
_refine_ls_extinction_method none
_refine_ls_goodness_of_fit_all 0.974
_refine_ls_goodness_of_fit_obs 1.080
_refine_ls_matrix_type full
_refine_ls_number_parameters 409
_refine_ls_number_reflns 13099
_refine_ls_number_restraints 0
_refine_ls_restrained_S_all 0.975
_refine_ls_restrained_S_obs 1.080
_refine_ls_R_factor_all 0.0776
_refine_ls_R_factor_obs 0.0481
_refine_ls_shift/esd_max -0.042
_refine_ls_shift/esd_mean 0.001
_refine_ls_structure_factor_coef Fsqd
_refine_ls_weighting_details 'w=1/[\s^2^(Fo^2^)+(0.0676P)^2^+0.0000P] where P=(Fo^2^+2Fc^2^)/3'
_refine_ls_weighting_scheme calc
_refine_ls_wR_factor_all 0.1247
_refine_ls_wR_factor_obs 0.1150
_reflns_number_observed 9173
_reflns_number_total 13113
_reflns_observed_criterion >2sigma(I)
_cod_data_source_file ic0204068_1.cif
_cod_data_source_block 1
_cod_depositor_comments
;
The following automatic conversions were performed:

'_symmetry_cell_setting' value 'Triclinic' changed to 'triclinic'
according to the built-in table from CIF Core dictionary named
'cif_core.dic' version 2.4.1 from 2010-06-29.

Automatic conversion script
Id: cif_fix_values 1646 2011-03-28 12:23:43Z adriana 

The following automatic conversions were performed:

'_refine_ls_weighting_scheme' value 'calc
w=1/[\s^2^(Fo^2^)+(0.0676P)^2^+0.0000P] where P=(Fo^2^+2Fc^2^)/3' was
changed to 'calc'. New tag '_refine_ls_weighting_details' was
created. The value of the new tag was set to
'w=1/[\s^2^(Fo^2^)+(0.0676P)^2^+0.0000P] where P=(Fo^2^+2Fc^2^)/3'.

Automatic conversion script
Id: cif_fix_values 3143 2015-03-26 13:38:13Z robertas 
;
_cod_original_cell_volume 2019.5(2)
_cod_database_code 4319003

loop_
_symmetry_equiv_pos_as_xyz
'x, y, z'
'-x, -y, -z'

loop_
_atom_site_aniso_label
_atom_site_aniso_U_11
_atom_site_aniso_U_22
_atom_site_aniso_U_33
_atom_site_aniso_U_23
_atom_site_aniso_U_13
_atom_site_aniso_U_12
Cr1 0.0134(2) 0.0194(2) 0.0122(2) -0.00261(12) -0.00098(11) -0.00098(12)
Se1 0.01423(11) 0.02086(12) 0.01472(11) -0.00326(8) 0.00065(7) -0.00094(7)
O1 0.0173(7) 0.0205(8) 0.0178(7) -0.0017(6) 0.0017(6) -0.0004(6)
O2 0.0166(7) 0.0262(8) 0.0132(7) -0.0016(6) -0.0021(5) -0.0030(6)
O3 0.0178(7) 0.0227(8) 0.0127(7) -0.0063(6) -0.0019(5) 0.0007(6)
O4 0.0184(8) 0.0259(9) 0.0168(9) -0.0027(6) -0.0013(6) -0.0032(6)
C1 0.0146(10) 0.0237(11) 0.0142(10) -0.0025(8) -0.0020(7) -0.0018(8)
C2 0.0150(10) 0.0239(11) 0.0187(10) -0.0045(8) 0.0009(7) -0.0009(8)
C3 0.0176(11) 0.0247(12) 0.0242(11) -0.0076(9) 0.0010(8) 0.0023(8)
C4 0.0195(11) 0.0215(11) 0.0213(11) -0.0021(8) -0.0004(8) -0.0021(8)
C5 0.0192(11) 0.0236(11) 0.0170(10) -0.0017(8) 0.0020(8) -0.0008(8)
C6 0.0151(10) 0.0229(11) 0.0165(10) -0.0042(8) -0.0002(7) -0.0009(8)
C7 0.0189(10) 0.0250(12) 0.0149(10) -0.0044(8) -0.0012(8) -0.0016(8)
C8 0.0162(10) 0.0234(11) 0.0151(10) -0.0028(8) -0.0006(7) 0.0026(8)
C9 0.0202(11) 0.0315(13) 0.0172(11) -0.0062(9) -0.0022(8) -0.0016(9)
C10 0.0327(14) 0.043(2) 0.0155(11) -0.0056(10) -0.0046(9) -0.0069(11)
C11 0.041(2) 0.042(2) 0.0151(11) -0.0019(10) 0.0012(10) -0.0101(12)
C12 0.0280(13) 0.0326(13) 0.0172(11) -0.0031(9) 0.0025(9) -0.0076(10)
C13 0.0201(11) 0.0251(12) 0.0236(12) -0.0043(9) 0.0059(8) -0.0006(9)
C14 0.0308(14) 0.0341(15) 0.041(2) -0.0078(12) 0.0164(11) 0.0015(11)
C15 0.0311(14) 0.045(2) 0.0205(12) -0.0014(11) 0.0061(10) 0.0021(11)
C16 0.0192(12) 0.039(2) 0.0379(14) -0.0059(11) 0.0039(10) -0.0053(10)
C17 0.0241(12) 0.0212(12) 0.0310(13) 0.0003(9) 0.0023(9) 0.0009(9)
C18 0.038(2) 0.039(2) 0.043(2) 0.0106(13) -0.0104(13) -0.0008(12)
C19 0.039(2) 0.0223(13) 0.048(2) -0.0058(11) 0.0119(12) 0.0009(11)
C20 0.0284(13) 0.0231(12) 0.0354(14) -0.0035(10) 0.0036(10) -0.0020(10)
C21 0.0217(12) 0.0380(14) 0.0178(11) -0.0076(9) -0.0040(8) -0.0048(10)
C22 0.035(2) 0.061(2) 0.0240(13) -0.0083(12) -0.0086(11) -0.0137(13)
C23 0.0279(13) 0.0372(15) 0.0308(13) -0.0091(11) -0.0041(10) -0.0084(11)
C24 0.0205(12) 0.048(2) 0.0289(13) -0.0084(11) -0.0039(9) -0.0005(11)
C25 0.064(2) 0.057(2) 0.0171(13) -0.0017(12) 0.0031(12) -0.023(2)
C26 0.088(3) 0.099(3) 0.039(2) 0.027(2) 0.000(2) 0.001(3)
C27 0.125(4) 0.122(4) 0.024(2) 0.009(2) 0.005(2) -0.085(3)
C28 0.110(4) 0.088(3) 0.034(2) -0.015(2) 0.033(2) -0.031(3)
C29 0.0257(12) 0.0294(13) 0.0230(12) -0.0122(9) -0.0059(9) 0.0037(9)
C30 0.0221(13) 0.047(2) 0.0290(13) -0.0002(11) -0.0028(10) -0.0139(11)
C40 0.100(4) 0.073(3) 0.125(4) -0.050(3) 0.055(3) -0.045(3)
O40 0.071(2) 0.0458(14) 0.0526(14) -0.0064(11) 0.0156(12) -0.0161(12)
C50 0.064(3) 0.086(3) 0.068(3) -0.038(2) -0.021(2) 0.021(2)
O50 0.080(2) 0.097(3) 0.072(2) -0.009(2) 0.009(2) 0.023(2)
C60 0.044(2) 0.047(2) 0.0298(14) -0.0101(12) -0.0001(12) 0.0025(13)
O60 0.0397(11) 0.0349(10) 0.0196(8) -0.0025(7) 0.0039(7) 0.0000(8)
C70 0.135(6) 0.343(13) 0.050(3) 0.013(5) -0.006(4) -0.017(7)
O70 0.103(3) 0.150(4) 0.060(2) -0.007(2) 0.022(2) -0.007(2)

loop_
_atom_site_label
_atom_site_type_symbol
_atom_site_fract_x
_atom_site_fract_y
_atom_site_fract_z
_atom_site_U_iso_or_equiv
_atom_site_thermal_displace_type
_atom_site_occupancy
_atom_site_calc_flag
_atom_site_refinement_flags
_atom_site_disorder_group
Cr1 Cr 0.11427(3) 0.94091(3) 0.03355(2) 0.01493(8) Uani 1 d . .
Se1 Se 0.00556(2) 0.79908(2) 0.135554(15) 0.01656(6) Uani 1 d . .
O1 O 0.21072(13) 0.83276(12) -0.01626(11) 0.0187(3) Uani 1 d . .
O2 O 0.20610(13) 0.94187(12) 0.14851(10) 0.0186(3) Uani 1 d . .
O3 O -0.00392(13) 1.04343(11) 0.07346(10) 0.0174(3) Uani 1 d . .
O4 O 0.22039(14) 1.04744(13) -0.04450(13) 0.0203(3) Uani 1 d . .
H4 H 0.2187(28) 1.0549(24) -0.0956(23) 0.036(10) Uiso 1 d . .
C1 C 0.1984(2) 0.7333(2) 0.01334(15) 0.0174(4) Uani 1 d . .
C2 C 0.2719(2) 0.6569(2) -0.0262(2) 0.0191(4) Uani 1 d . .
C3 C 0.2525(2) 0.5543(2) 0.0088(2) 0.0219(4) Uani 1 d . .
H3 H 0.3022(2) 0.5051(2) -0.0164(2) 0.026 Uiso 1 calc R .
C4 C 0.1633(2) 0.5201(2) 0.0794(2) 0.0208(4) Uani 1 d . .
C5 C 0.0928(2) 0.5953(2) 0.1173(2) 0.0201(4) Uani 1 d . .
H5 H 0.0331(2) 0.5765(2) 0.1649(2) 0.024 Uiso 1 calc R .
C6 C 0.1101(2) 0.6981(2) 0.08525(15) 0.0180(4) Uani 1 d . .
C7 C 0.0858(2) 0.8225(2) 0.2508(2) 0.0194(4) Uani 1 d . .
C8 C 0.1773(2) 0.8923(2) 0.23659(15) 0.0183(4) Uani 1 d . .
C9 C 0.2385(2) 0.9080(2) 0.3222(2) 0.0226(5) Uani 1 d . .
C10 C 0.1990(2) 0.8557(2) 0.4125(2) 0.0300(6) Uani 1 d . .
H10 H 0.2384(2) 0.8665(2) 0.4680(2) 0.036 Uiso 1 calc R .
C11 C 0.1049(3) 0.7884(2) 0.4264(2) 0.0328(6) Uani 1 d . .
C12 C 0.0482(2) 0.7722(2) 0.3421(2) 0.0259(5) Uani 1 d . .
H12 H -0.0146(2) 0.7279(2) 0.3469(2) 0.031 Uiso 1 calc R .
C13 C 0.3723(2) 0.6881(2) -0.1034(2) 0.0231(5) Uani 1 d . .
C14 C 0.4329(2) 0.5947(2) -0.1437(2) 0.0357(6) Uani 1 d . .
H14A H 0.4638(2) 0.5488(2) -0.0902(2) 0.054 Uiso 1 calc R .
H14B H 0.4964(2) 0.6170(2) -0.1899(2) 0.054 Uiso 1 calc R .
H14C H 0.3764(2) 0.5598(2) -0.1760(2) 0.054 Uiso 1 calc R .
C15 C 0.3248(2) 0.7583(2) -0.1918(2) 0.0328(6) Uani 1 d . .
H15A H 0.2862(2) 0.8178(2) -0.1694(2) 0.049 Uiso 1 calc R .
H15B H 0.2693(2) 0.7219(2) -0.2238(2) 0.049 Uiso 1 calc R .
H15C H 0.3893(2) 0.7791(2) -0.2376(2) 0.049 Uiso 1 calc R .
C16 C 0.4644(2) 0.7450(2) -0.0546(2) 0.0321(6) Uani 1 d . .
H16A H 0.4941(2) 0.7011(2) 0.0007(2) 0.048 Uiso 1 calc R .
H16B H 0.4282(2) 0.8057(2) -0.0325(2) 0.048 Uiso 1 calc R .
H16C H 0.5285(2) 0.7638(2) -0.1015(2) 0.048 Uiso 1 calc R .
C17 C 0.1473(2) 0.4059(2) 0.1164(2) 0.0259(5) Uani 1 d . .
C18 C 0.2214(3) 0.3763(2) 0.2062(2) 0.0411(7) Uani 1 d . .
H18A H 0.3031(3) 0.3892(2) 0.1882(2) 0.062 Uiso 1 calc R .
H18B H 0.2127(3) 0.3048(2) 0.2294(2) 0.062 Uiso 1 calc R .
H18C H 0.1949(3) 0.4163(2) 0.2576(2) 0.062 Uiso 1 calc R .
C19 C 0.1858(3) 0.3385(2) 0.0353(2) 0.0366(6) Uani 1 d . .
H19A H 0.1392(3) 0.3573(2) -0.0210(2) 0.055 Uiso 1 calc R .
H19B H 0.1744(3) 0.2677(2) 0.0601(2) 0.055 Uiso 1 calc R .
H19C H 0.2679(3) 0.3486(2) 0.0165(2) 0.055 Uiso 1 calc R .
C20 C 0.0171(2) 0.3849(2) 0.1463(2) 0.0292(5) Uani 1 d . .
H20A H -0.0302(2) 0.4033(2) 0.0903(2) 0.044 Uiso 1 calc R .
H20B H -0.0089(2) 0.4248(2) 0.1978(2) 0.044 Uiso 1 calc R .
H20C H 0.0088(2) 0.3134(2) 0.1696(2) 0.044 Uiso 1 calc R .
C21 C 0.3439(2) 0.9794(2) 0.3131(2) 0.0253(5) Uani 1 d . .
C22 C 0.3987(3) 0.9832(3) 0.4128(2) 0.0393(7) Uani 1 d . .
H22A H 0.4251(3) 0.9155(3) 0.4390(2) 0.059 Uiso 1 calc R .
H22B H 0.3405(3) 1.0086(3) 0.4579(2) 0.059 Uiso 1 calc R .
H22C H 0.4647(3) 1.0278(3) 0.4037(2) 0.059 Uiso 1 calc R .
C23 C 0.3034(2) 1.0888(2) 0.2746(2) 0.0313(6) Uani 1 d . .
H23A H 0.2423(2) 1.1118(2) 0.3188(2) 0.047 Uiso 1 calc R .
H23B H 0.2732(2) 1.0898(2) 0.2103(2) 0.047 Uiso 1 calc R .
H23C H 0.3692(2) 1.1334(2) 0.2706(2) 0.047 Uiso 1 calc R .
C24 C 0.4415(2) 0.9412(2) 0.2436(2) 0.0322(6) Uani 1 d . .
H24A H 0.4661(2) 0.8726(2) 0.2685(2) 0.048 Uiso 1 calc R .
H24B H 0.5077(2) 0.9854(2) 0.2395(2) 0.048 Uiso 1 calc R .
H24C H 0.4117(2) 0.9418(2) 0.1792(2) 0.048 Uiso 1 calc R .
C25 C 0.0679(3) 0.7356(3) 0.5292(2) 0.0459(8) Uani 1 d . .
C26 C 0.1749(4) 0.6717(4) 0.5736(3) 0.0784(13) Uani 1 d . .
H26A H 0.2402(4) 0.7158(4) 0.5756(3) 0.118 Uiso 1 calc R .
H26B H 0.1976(4) 0.6190(4) 0.5334(3) 0.118 Uiso 1 calc R .
H26C H 0.1530(4) 0.6411(4) 0.6393(3) 0.118 Uiso 1 calc R .
C27 C -0.0316(5) 0.6629(4) 0.5278(2) 0.090(2) Uani 1 d . .
H27A H -0.0081(5) 0.6115(4) 0.4863(2) 0.135 Uiso 1 calc R .
H27B H -0.1002(5) 0.7003(4) 0.5026(2) 0.135 Uiso 1 calc R .
H27C H -0.0501(5) 0.6307(4) 0.5936(2) 0.135 Uiso 1 calc R .
C28 C 0.0314(4) 0.8167(3) 0.5943(3) 0.0772(14) Uani 1 d . .
H28A H 0.0950(4) 0.8628(3) 0.5949(3) 0.116 Uiso 1 calc R .
H28B H 0.0130(4) 0.7847(3) 0.6601(3) 0.116 Uiso 1 calc R .
H28C H -0.0371(4) 0.8543(3) 0.5691(3) 0.116 Uiso 1 calc R .
C29 C -0.0085(2) 1.0894(2) 0.1616(2) 0.0252(5) Uani 1 d . .
H29A H 0.0588(2) 1.0663(2) 0.1990(2) 0.038 Uiso 1 calc R .
H29B H -0.0798(2) 1.0706(2) 0.1998(2) 0.038 Uiso 1 calc R .
H29C H -0.0076(2) 1.1627(2) 0.1457(2) 0.038 Uiso 1 calc R .
C30 C 0.3425(2) 1.0561(2) -0.0255(2) 0.0326(6) Uani 1 d . .
H30A H 0.3760(2) 1.1109(2) -0.0704(2) 0.049 Uiso 1 calc R .
H30B H 0.3844(2) 0.9930(2) -0.0345(2) 0.049 Uiso 1 calc R .
H30C H 0.3489(2) 1.0702(2) 0.0410(2) 0.049 Uiso 1 calc R .
C40 C -0.2524(5) 0.6180(4) 0.2721(4) 0.097(2) Uani 1 d . .
H40A H -0.2855(33) 0.6310(10) 0.2085(14) 0.146 Uiso 1 calc R .
H40B H -0.2949(32) 0.5646(10) 0.3121(16) 0.146 Uiso 1 calc R .
H40C H -0.1707(6) 0.5971(18) 0.2645(28) 0.146 Uiso 1 calc R .
O40 O -0.2611(2) 0.7058(2) 0.3168(2) 0.0569(6) Uani 1 d . .
H40 H -0.3288(11) 0.7132(20) 0.3397(31) 0.085 Uiso 1 calc R .
C50 C 0.3745(4) 0.6448(3) 0.2415(3) 0.0705(12) Uani 1 d . .
H50A H 0.3053(10) 0.6207(23) 0.2153(6) 0.106 Uiso 1 calc R .
H50B H 0.4393(18) 0.5969(18) 0.2341(3) 0.106 Uiso 1 calc R .
H50C H 0.3941(27) 0.7104(6) 0.2063(5) 0.106 Uiso 1 calc R .
O50 O 0.3518(3) 0.6542(3) 0.3433(2) 0.0845(9) Uani 1 d . .
H50 H 0.2921(33) 0.6231(41) 0.3638(12) 0.127 Uiso 1 calc R .
C60 C 0.2384(3) 1.0470(2) -0.3238(2) 0.0402(7) Uani 1 d . .
H60A H 0.1695(9) 1.0613(13) -0.3618(8) 0.060 Uiso 1 calc R .
H60B H 0.2468(19) 0.9745(3) -0.3045(2) 0.060 Uiso 1 calc R .
H60C H 0.3072(11) 1.0709(12) -0.3630(8) 0.060 Uiso 1 calc R .
O60 O 0.2259(2) 1.09789(14) -0.23856(12) 0.0317(4) Uani 1 d . .
H60 H 0.2321(30) 1.1598(3) -0.2545(3) 0.048 Uiso 1 calc R .
C70 C 0.5446(7) 0.6526(8) 0.5440(4) 0.179(4) Uani 1 d . .
H70A H 0.5735(64) 0.5828(20) 0.5542(5) 0.268 Uiso 1 calc R .
H70B H 0.4648(13) 0.6568(57) 0.5710(12) 0.268 Uiso 1 calc R .
H70C H 0.5937(56) 0.6947(38) 0.5761(9) 0.268 Uiso 1 calc R .
O70 O 0.5472(4) 0.6865(4) 0.4442(2) 0.1056(12) Uani 1 d . .
H70 H 0.6018(43) 0.7258(47) 0.4299(11) 0.158 Uiso 1 calc R .

loop_
_atom_type_symbol
_atom_type_description
_atom_type_scat_dispersion_real
_atom_type_scat_dispersion_imag
_atom_type_scat_source
C C 0.0033 0.0016 'International Tables Vol C Tables 4.2.6.8 and 6.1.1.4'
H H 0.0000 0.0000 'International Tables Vol C Tables 4.2.6.8 and 6.1.1.4'
O O 0.0106 0.0060 'International Tables Vol C Tables 4.2.6.8 and 6.1.1.4'
Cr Cr 0.3209 0.6236 'International Tables Vol C Tables 4.2.6.8 and 6.1.1.4'
Se Se -0.0929 2.2259 'International Tables Vol C Tables 4.2.6.8 and 6.1.1.4'

loop_
_geom_angle_atom_site_label_1
_geom_angle_atom_site_label_2
_geom_angle_atom_site_label_3
_geom_angle
_geom_angle_site_symmetry_1
_geom_angle_site_symmetry_3
_geom_angle_publ_flag
O1 Cr1 O2 93.71(7) . . ?
O1 Cr1 O3 95.70(6) . 2_575 ?
O2 Cr1 O3 170.55(6) . 2_575 ?
O1 Cr1 O3 171.16(6) . . ?
O2 Cr1 O3 94.14(6) . . ?
O3 Cr1 O3 76.42(6) 2_575 . ?
O1 Cr1 O4 89.94(7) . . ?
O2 Cr1 O4 90.51(7) . . ?
O3 Cr1 O4 90.27(7) 2_575 . ?
O3 Cr1 O4 94.05(6) . . ?
O1 Cr1 Se1 85.42(5) . . ?
O2 Cr1 Se1 85.03(5) . . ?
O3 Cr1 Se1 94.95(5) 2_575 . ?
O3 Cr1 Se1 91.22(5) . . ?
O4 Cr1 Se1 173.33(5) . . ?
C6 Se1 C7 100.62(9) . . ?
C6 Se1 Cr1 91.26(7) . . ?
C7 Se1 Cr1 90.87(7) . . ?
C1 O1 Cr1 124.61(13) . . ?
C8 O2 Cr1 124.08(13) . . ?
C29 O3 Cr1 129.47(14) . 2_575 ?
C29 O3 Cr1 126.88(13) . . ?
Cr1 O3 Cr1 103.58(6) 2_575 . ?
C30 O4 Cr1 122.96(15) . . ?
O1 C1 C6 121.3(2) . . ?
O1 C1 C2 122.2(2) . . ?
C6 C1 C2 116.6(2) . . ?
C3 C2 C1 118.3(2) . . ?
C3 C2 C13 121.4(2) . . ?
C1 C2 C13 120.3(2) . . ?
C2 C3 C4 124.6(2) . . ?
C5 C4 C3 116.3(2) . . ?
C5 C4 C17 121.3(2) . . ?
C3 C4 C17 122.3(2) . . ?
C4 C5 C6 120.8(2) . . ?
C5 C6 C1 123.3(2) . . ?
C5 C6 Se1 119.3(2) . . ?
C1 C6 Se1 117.4(2) . . ?
C12 C7 C8 124.2(2) . . ?
C12 C7 Se1 118.9(2) . . ?
C8 C7 Se1 116.9(2) . . ?
O2 C8 C7 121.8(2) . . ?
O2 C8 C9 121.5(2) . . ?
C7 C8 C9 116.7(2) . . ?
C10 C9 C8 117.5(2) . . ?
C10 C9 C21 122.0(2) . . ?
C8 C9 C21 120.5(2) . . ?
C9 C10 C11 125.2(2) . . ?
C12 C11 C10 116.5(2) . . ?
C12 C11 C25 122.5(2) . . ?
C10 C11 C25 121.0(2) . . ?
C7 C12 C11 119.8(2) . . ?
C15 C13 C14 107.1(2) . . ?
C15 C13 C16 109.4(2) . . ?
C14 C13 C16 108.9(2) . . ?
C15 C13 C2 110.9(2) . . ?
C14 C13 C2 111.9(2) . . ?
C16 C13 C2 108.5(2) . . ?
C18 C17 C20 108.9(2) . . ?
C18 C17 C4 108.9(2) . . ?
C20 C17 C4 110.6(2) . . ?
C18 C17 C19 109.7(2) . . ?
C20 C17 C19 107.6(2) . . ?
C4 C17 C19 111.1(2) . . ?
C23 C21 C24 110.3(2) . . ?
C23 C21 C9 109.9(2) . . ?
C24 C21 C9 110.0(2) . . ?
C23 C21 C22 107.4(2) . . ?
C24 C21 C22 107.1(2) . . ?
C9 C21 C22 112.2(2) . . ?
C27 C25 C28 109.8(3) . . ?
C27 C25 C11 112.8(2) . . ?
C28 C25 C11 108.7(3) . . ?
C27 C25 C26 107.2(3) . . ?
C28 C25 C26 108.9(3) . . ?
C11 C25 C26 109.3(3) . . ?

loop_
_geom_bond_atom_site_label_1
_geom_bond_atom_site_label_2
_geom_bond_distance
_geom_bond_site_symmetry_2
_geom_bond_publ_flag
Cr1 O1 1.934(2) . ?
Cr1 O2 1.9354(14) . ?
Cr1 O3 1.9638(14) 2_575 ?
Cr1 O3 1.972(2) . ?
Cr1 O4 2.036(2) . ?
Cr1 Se1 2.5008(5) . ?
Se1 C6 1.917(2) . ?
Se1 C7 1.928(2) . ?
O1 C1 1.329(3) . ?
O2 C8 1.325(3) . ?
O3 C29 1.416(2) . ?
O3 Cr1 1.9637(14) 2_575 ?
O4 C30 1.432(3) . ?
C1 C6 1.412(3) . ?
C1 C2 1.423(3) . ?
C2 C3 1.394(3) . ?
C2 C13 1.538(3) . ?
C3 C4 1.404(3) . ?
C4 C5 1.384(3) . ?
C4 C17 1.536(3) . ?
C5 C6 1.384(3) . ?
C7 C12 1.389(3) . ?
C7 C8 1.399(3) . ?
C8 C9 1.435(3) . ?
C9 C10 1.394(3) . ?
C9 C21 1.536(3) . ?
C10 C11 1.401(4) . ?
C11 C12 1.395(3) . ?
C11 C25 1.530(4) . ?
C13 C15 1.535(3) . ?
C13 C14 1.536(3) . ?
C13 C16 1.536(3) . ?
C17 C18 1.528(4) . ?
C17 C20 1.535(3) . ?
C17 C19 1.543(4) . ?
C21 C23 1.532(4) . ?
C21 C24 1.532(3) . ?
C21 C22 1.537(3) . ?
C25 C27 1.506(5) . ?
C25 C28 1.509(5) . ?
C25 C26 1.557(5) . ?
C40 O40 1.373(4) . ?
C50 O50 1.425(4) . ?
C60 O60 1.417(3) . ?
C70 O70 1.380(6) . ?
